data_7211290
loop_
_publ_author_name
'Edkins, Robert M.'
'Probert, Michael R.'
'Fucke, Katharina'
'Robertson, Craig M.'
'Howard, Judith A. K.'
'Beeby, Andrew'

_publ_section_title
;
 The formation of peroxide degradation products of photochromic
 triphenylimidazolyl radical-dimers.
;
_journal_issue 20
_journal_name_full 'Physical chemistry chemical physics : PCCP'
_journal_page_first 7848
_journal_page_last 7853
_journal_paper_doi 10.1039/c3cp50757b
_journal_volume 15
_journal_year 2013
_chemical_formula_moiety 'C25 H24 N2'
_chemical_formula_sum 'C25 H24 N2'
_chemical_formula_weight 352.46
_chemical_name_systematic
;
?
;
_space_group_crystal_system monoclinic
_space_group_IT_number 14
_space_group_name_Hall '-P 2ybc'
_space_group_name_H-M_alt 'P 1 21/c 1'
_symmetry_space_group_name_Hall '-P 2ybc'
_symmetry_space_group_name_H-M 'P 1 21/c 1'
_atom_sites_solution_hydrogens geom
_atom_sites_solution_primary direct
_atom_sites_solution_secondary difmap
_audit_creation_date 2012-04-25
_audit_creation_method
;
Olex2 1.1
(compiled Nov 1 2011 20:42:30, GUI svn.r3906)
;
_cell_angle_alpha 90.00
_cell_angle_beta 95.551(2)
_cell_angle_gamma 90.00
_cell_formula_units_Z 8
_cell_length_a 36.809(6)
_cell_length_b 12.205(2)
_cell_length_c 8.9185(15)
_cell_measurement_reflns_used 9818
_cell_measurement_temperature 120
_cell_measurement_theta_max 27.37
_cell_measurement_theta_min 2.69
_cell_volume 3987.9(11)
_computing_cell_refinement 'Bruker APEX2'
_computing_data_collection 'Bruker SAINT'
_computing_data_reduction 'SAINT v7.68A (Bruker, 2009)'
_computing_molecular_graphics
;
O. V. Dolomanov, L. J. Bourhis, R. J. Gildea, J. A. K. Howard and H. Puschmann,
OLEX2: a complete structure solution, refinement and analysis program.
J. Appl. Cryst. (2009). 42, 339-341.
;
_computing_publication_material
;
O. V. Dolomanov, L. J. Bourhis, R. J. Gildea, J. A. K. Howard and H. Puschmann,
OLEX2: a complete structure solution, refinement and analysis program.
J. Appl. Cryst. (2009). 42, 339-341.
;
_computing_structure_refinement
;
olex2.refine (L.J. Bourhis, O.V. Dolomanov, R.J. Gildea, J.A.K. Howard,
H. Puschmann, in preparation, 2011)
;
_computing_structure_solution 'SHELXS-97 (Sheldrick, 1990)'
_diffrn_ambient_temperature 393(2)
_diffrn_measured_fraction_theta_full 0.971
_diffrn_measured_fraction_theta_max 0.971
_diffrn_measurement_device_type 'Bruker APEX-II CCD'
_diffrn_measurement_method '\f and \w scans'
_diffrn_radiation_monochromator graphite
_diffrn_radiation_type synchrotron
_diffrn_radiation_wavelength 0.68890
_diffrn_reflns_av_R_equivalents 0.0576
_diffrn_reflns_av_unetI/netI 0.0483
_diffrn_reflns_limit_h_max 49
_diffrn_reflns_limit_h_min -49
_diffrn_reflns_limit_k_max 16
_diffrn_reflns_limit_k_min -16
_diffrn_reflns_limit_l_max 11
_diffrn_reflns_limit_l_min -8
_diffrn_reflns_number 39090
_diffrn_reflns_theta_full 27.37
_diffrn_reflns_theta_max 27.37
_diffrn_reflns_theta_min 1.62
_diffrn_source 'I19 at Diamond Light source'
_diffrn_standards_number 0
_exptl_absorpt_coefficient_mu 0.069
_exptl_absorpt_correction_T_max 1.0000
_exptl_absorpt_correction_T_min 0.9207
_exptl_absorpt_correction_type multi-scan
_exptl_absorpt_process_details
;
SADABS-2008/1 (Bruker,2008) was used for absorption correction.
R(int) was 0.1133 before and 0.0721 after correction.
The Ratio of minimum to maximum transmission is 0.9207.
The \l/2 correction factor is Not present.
;
_exptl_crystal_colour 'clear light colourless'
_exptl_crystal_colour_lustre clear
_exptl_crystal_colour_modifier light
_exptl_crystal_colour_primary colourless
_exptl_crystal_density_diffrn 1.174
_exptl_crystal_density_method 'not measured'
_exptl_crystal_description lath
_exptl_crystal_F_000 1504
_exptl_crystal_size_max 0.3
_exptl_crystal_size_mid 0.08
_exptl_crystal_size_min 0.01
_refine_diff_density_max 1.281
_refine_diff_density_min -1.092
_refine_diff_density_rms 0.071
_refine_ls_extinction_coef 0.103(7)
_refine_ls_extinction_expression Fc^*^=kFc[1+0.001xFc^2^\l^3^/sin(2\q)]^-1/4^
_refine_ls_extinction_method SHELXL
_refine_ls_goodness_of_fit_ref 1.035
_refine_ls_hydrogen_treatment constr
_refine_ls_matrix_type full
_refine_ls_number_parameters 494
_refine_ls_number_reflns 9628
_refine_ls_number_restraints 0
_refine_ls_restrained_S_all 1.035
_refine_ls_R_factor_all 0.0925
_refine_ls_R_factor_gt 0.0834
_refine_ls_shift/su_max 0.034
_refine_ls_shift/su_mean 0.001
_refine_ls_structure_factor_coef Fsqd
_refine_ls_weighting_details 'calc w=1/[\s^2^(Fo^2^)+(0.0999P)^2^+4.5082P] where P=(Fo^2^+2Fc^2^)/3'
_refine_ls_weighting_scheme calc
_refine_ls_wR_factor_gt 0.2142
_refine_ls_wR_factor_ref 0.2205
_reflns_number_gt 8181
_reflns_number_total 9628
_reflns_threshold_expression >2sigma(I)
_cod_data_source_file c3cp50757b.txt
_cod_data_source_block 4-tbu
_cod_database_code 7211290

loop_
_space_group_symop_id
_space_group_symop_operation_xyz
1 'x, y, z'
2 '-x, y+1/2, -z+1/2'
3 '-x, -y, -z'
4 'x, -y-1/2, z-1/2'

loop_
_atom_site_label
_atom_site_type_symbol
_atom_site_fract_x
_atom_site_fract_y
_atom_site_fract_z
_atom_site_U_iso_or_equiv
_atom_site_adp_type
_atom_site_occupancy
_atom_site_symmetry_multiplicity
_atom_site_calc_flag
_atom_site_refinement_flags
_atom_site_disorder_assembly
_atom_site_disorder_group
N1A N 0.36453(4) 0.26400(14) 0.59315(19) 0.0239(4) Uani 1 1 d . . .
H1A H 0.3650 0.2130 0.6630 0.029 Uiso 1 1 calc R . .
N3A N 0.37570(4) 0.35009(14) 0.38435(19) 0.0245(4) Uani 1 1 d . . .
C2A C 0.38320(5) 0.26210(16) 0.4704(2) 0.0234(4) Uani 1 1 d . . .
C7A C 0.43043(5) 0.18553(18) 0.3212(2) 0.0284(4) Uani 1 1 d . . .
H7A H 0.4343 0.2567 0.2826 0.034 Uiso 1 1 calc R . .
C23A C 0.30500(5) 0.30893(19) 0.7902(2) 0.0288(4) Uani 1 1 d . . .
H23A H 0.3041 0.2359 0.7532 0.035 Uiso 1 1 calc R . .
C5A C 0.34456(5) 0.35934(16) 0.5905(2) 0.0247(4) Uani 1 1 d . . .
C10A C 0.42203(6) -0.02071(18) 0.4399(3) 0.0312(5) Uani 1 1 d . . .
H10A H 0.4195 -0.0910 0.4837 0.037 Uiso 1 1 calc R . .
C8A C 0.44889(6) 0.09669(19) 0.2681(3) 0.0314(5) Uani 1 1 d . . .
H8A H 0.4646 0.1077 0.1910 0.038 Uiso 1 1 calc R . .
C6A C 0.40630(5) 0.17113(16) 0.4309(2) 0.0243(4) Uani 1 1 d . . .
C18A C 0.32364(5) 0.38917(17) 0.7166(2) 0.0260(4) Uani 1 1 d . . .
C11A C 0.40282(6) 0.06711(17) 0.4922(2) 0.0283(4) Uani 1 1 d . . .
H11A H 0.3873 0.0562 0.5699 0.034 Uiso 1 1 calc R . .
C9A C 0.44481(6) -0.00866(18) 0.3254(2) 0.0301(4) Uani 1 1 d . A .
C19A C 0.32407(6) 0.49633(18) 0.7713(3) 0.0320(5) Uani 1 1 d . . .
H19A H 0.3364 0.5519 0.7215 0.038 Uiso 1 1 calc R . .
C12A C 0.33486(6) 0.51180(16) 0.3899(2) 0.0270(4) Uani 1 1 d . . .
C20A C 0.30672(7) 0.5222(2) 0.8973(3) 0.0382(5) Uani 1 1 d . . .
H20A H 0.3070 0.5956 0.9328 0.046 Uiso 1 1 calc R . .
C4A C 0.35132(5) 0.41138(16) 0.4586(2) 0.0255(4) Uani 1 1 d . . .
C17A C 0.29804(6) 0.53651(19) 0.4012(3) 0.0330(5) Uani 1 1 d . . .
H17A H 0.2837 0.4893 0.4561 0.040 Uiso 1 1 calc R . .
C22A C 0.28777(6) 0.3353(2) 0.9174(3) 0.0356(5) Uani 1 1 d . . .
H22A H 0.2752 0.2803 0.9671 0.043 Uiso 1 1 calc R . .
C16A C 0.28247(7) 0.6295(2) 0.3327(3) 0.0387(5) Uani 1 1 d . . .
H16A H 0.2575 0.6457 0.3417 0.046 Uiso 1 1 calc R . .
C13A C 0.35525(6) 0.58246(18) 0.3081(3) 0.0326(5) Uani 1 1 d . . .
H13A H 0.3803 0.5670 0.2995 0.039 Uiso 1 1 calc R . .
C21A C 0.28898(7) 0.4420(2) 0.9720(3) 0.0403(6) Uani 1 1 d . . .
H21A H 0.2777 0.4598 1.0602 0.048 Uiso 1 1 calc R . .
C15A C 0.30290(7) 0.6989(2) 0.2515(3) 0.0410(6) Uani 1 1 d . . .
H15A H 0.2921 0.7624 0.2044 0.049 Uiso 1 1 calc R . .
C14A C 0.33948(7) 0.67497(19) 0.2392(3) 0.0400(6) Uani 1 1 d . . .
H14A H 0.3537 0.7222 0.1834 0.048 Uiso 1 1 calc R . .
N1B N 0.13650(4) 0.26277(14) 0.19638(19) 0.0243(4) Uani 1 1 d . . .
H1B H 0.1367 0.2116 0.2659 0.029 Uiso 1 1 calc R . .
N3B N 0.12368(4) 0.34893(14) -0.02103(19) 0.0254(4) Uani 1 1 d . . .
C6B C 0.09452(5) 0.16851(16) 0.0009(2) 0.0248(4) Uani 1 1 d . . .
C7B C 0.06997(5) 0.18341(17) -0.1266(2) 0.0285(4) Uani 1 1 d . . .
H7B H 0.0662 0.2547 -0.1678 0.034 Uiso 1 1 calc R . .
C12B C 0.16177(6) 0.51459(16) 0.0118(2) 0.0263(4) Uani 1 1 d . . .
C2B C 0.11742(5) 0.26008(16) 0.0585(2) 0.0244(4) Uani 1 1 d . . .
C11B C 0.09825(6) 0.06389(17) 0.0633(2) 0.0282(4) Uani 1 1 d . . .
H11B H 0.1143 0.0523 0.1517 0.034 Uiso 1 1 calc R . .
C18B C 0.17737(5) 0.39011(17) 0.3490(2) 0.0262(4) Uani 1 1 d . . .
C5B C 0.15564(5) 0.36026(16) 0.2082(2) 0.0249(4) Uani 1 1 d . . .
C10B C 0.07861(6) -0.02360(18) -0.0031(2) 0.0313(5) Uani 1 1 d . . .
H10B H 0.0812 -0.0940 0.0420 0.038 Uiso 1 1 calc R . .
C17B C 0.13930(6) 0.57744(18) -0.0900(3) 0.0309(5) Uani 1 1 d . . .
H17B H 0.1145 0.5567 -0.1139 0.037 Uiso 1 1 calc R . .
C8B C 0.05106(6) 0.09555(18) -0.1936(2) 0.0315(5) Uani 1 1 d . . .
H8B H 0.0349 0.1074 -0.2819 0.038 Uiso 1 1 calc R . .
C19B C 0.19657(5) 0.31054(18) 0.4366(2) 0.0282(4) Uani 1 1 d . . .
H19B H 0.1967 0.2369 0.4022 0.034 Uiso 1 1 calc R . .
C9B C 0.05507(6) -0.01055(18) -0.1346(2) 0.0298(4) Uani 1 1 d . B .
C14B C 0.21128(6) 0.64055(19) -0.0198(3) 0.0344(5) Uani 1 1 d . . .
H14B H 0.2359 0.6624 0.0052 0.041 Uiso 1 1 calc R . .
C20B C 0.21554(6) 0.33815(19) 0.5740(2) 0.0321(5) Uani 1 1 d . . .
H20B H 0.2282 0.2831 0.6336 0.038 Uiso 1 1 calc R . .
C13B C 0.19794(6) 0.54777(18) 0.0465(3) 0.0299(4) Uani 1 1 d . . .
H13B H 0.2136 0.5064 0.1162 0.036 Uiso 1 1 calc R . .
C4B C 0.14755(5) 0.41222(16) 0.0714(2) 0.0246(4) Uani 1 1 d . . .
C21B C 0.21605(6) 0.4458(2) 0.6243(3) 0.0348(5) Uani 1 1 d . . .
H21B H 0.2292 0.4647 0.7177 0.042 Uiso 1 1 calc R . .
C23B C 0.17788(6) 0.49830(18) 0.4011(2) 0.0305(4) Uani 1 1 d . . .
H23B H 0.1649 0.5534 0.3429 0.037 Uiso 1 1 calc R . .
C16B C 0.15275(7) 0.67001(19) -0.1569(3) 0.0358(5) Uani 1 1 d . . .
H16B H 0.1372 0.7119 -0.2263 0.043 Uiso 1 1 calc R . .
C22B C 0.19727(7) 0.5257(2) 0.5376(3) 0.0351(5) Uani 1 1 d . . .
H22B H 0.1977 0.5995 0.5716 0.042 Uiso 1 1 calc R . .
C15B C 0.18895(7) 0.70129(18) -0.1220(3) 0.0348(5) Uani 1 1 d . . .
H15B H 0.1983 0.7641 -0.1682 0.042 Uiso 1 1 calc R . .
C24A C 0.46404(8) -0.1073(2) 0.2632(3) 0.0456(6) Uani 1 1 d . . .
C24B C 0.03482(8) -0.1076(2) -0.2107(3) 0.0458(6) Uani 1 1 d . . .
C27A C 0.49328(16) -0.1508(5) 0.4017(7) 0.0474(5) Uani 0.50 1 d P A 4
H27D H 0.5043 -0.2197 0.3722 0.071 Uiso 0.50 1 calc PR A 4
H27E H 0.4805 -0.1630 0.4917 0.071 Uiso 0.50 1 calc PR A 4
H27F H 0.5124 -0.0958 0.4236 0.071 Uiso 0.50 1 calc PR A 4
C25A C 0.48648(16) -0.0848(5) 0.1367(7) 0.0474(5) Uani 0.50 1 d P A 4
H25D H 0.5052 -0.0303 0.1683 0.071 Uiso 0.50 1 calc PR A 4
H25E H 0.4708 -0.0568 0.0502 0.071 Uiso 0.50 1 calc PR A 4
H25F H 0.4983 -0.1527 0.1082 0.071 Uiso 0.50 1 calc PR A 4
C27B C 0.00495(15) -0.1474(4) -0.0916(6) 0.0437(5) Uani 0.50 1 d P B 2
H27A H -0.0136 -0.0904 -0.0855 0.066 Uiso 0.50 1 calc PR B 2
H27B H 0.0178 -0.1595 0.0085 0.066 Uiso 0.50 1 calc PR B 2
H27C H -0.0068 -0.2156 -0.1281 0.066 Uiso 0.50 1 calc PR B 2
C26B C 0.01127(15) -0.0843(4) -0.3522(6) 0.0437(5) Uani 0.50 1 d P B 2
H26A H -0.0005 -0.1522 -0.3901 0.066 Uiso 0.50 1 calc PR B 2
H26B H 0.0263 -0.0548 -0.4278 0.066 Uiso 0.50 1 calc PR B 2
H26C H -0.0074 -0.0306 -0.3319 0.066 Uiso 0.50 1 calc PR B 2
C26A C 0.43752(16) -0.2006(5) 0.2253(7) 0.0474(5) Uani 0.50 1 d P A 4
H26D H 0.4196 -0.1785 0.1423 0.071 Uiso 0.50 1 calc PR A 4
H26E H 0.4249 -0.2185 0.3140 0.071 Uiso 0.50 1 calc PR A 4
H26F H 0.4509 -0.2650 0.1953 0.071 Uiso 0.50 1 calc PR A 4
C25B C 0.05924(15) -0.2036(4) -0.2257(6) 0.0437(5) Uani 0.50 1 d P B 2
H25A H 0.0449 -0.2651 -0.2702 0.066 Uiso 0.50 1 calc PR B 2
H25B H 0.0706 -0.2246 -0.1260 0.066 Uiso 0.50 1 calc PR B 2
H25C H 0.0782 -0.1841 -0.2908 0.066 Uiso 0.50 1 calc PR B 2
C30B C -0.00212(15) -0.0832(4) -0.2606(6) 0.0437(5) Uani 0.50 1 d P B 1
H30A H -0.0122 -0.1415 -0.3278 0.066 Uiso 0.50 1 calc PR B 1
H30B H -0.0033 -0.0133 -0.3150 0.066 Uiso 0.50 1 calc PR B 1
H30C H -0.0163 -0.0779 -0.1734 0.066 Uiso 0.50 1 calc PR B 1
C29B C 0.05618(15) -0.1092(4) -0.3785(6) 0.0437(5) Uani 0.50 1 d P B 1
H29A H 0.0456 -0.1677 -0.4442 0.066 Uiso 0.50 1 calc PR B 1
H29B H 0.0824 -0.1224 -0.3551 0.066 Uiso 0.50 1 calc PR B 1
H29C H 0.0525 -0.0385 -0.4296 0.066 Uiso 0.50 1 calc PR B 1
C28B C 0.04490(16) -0.2138(4) -0.1489(6) 0.0437(5) Uani 0.50 1 d P B 1
H28A H 0.0380 -0.2188 -0.0458 0.066 Uiso 0.50 1 calc PR B 1
H28B H 0.0713 -0.2238 -0.1480 0.066 Uiso 0.50 1 calc PR B 1
H28C H 0.0323 -0.2710 -0.2110 0.066 Uiso 0.50 1 calc PR B 1
C28A C 0.44232(16) -0.1055(5) 0.0788(6) 0.0474(5) Uani 0.50 1 d P A 3
H28D H 0.4446 -0.0324 0.0353 0.071 Uiso 0.50 1 calc PR A 3
H28E H 0.4164 -0.1234 0.0811 0.071 Uiso 0.50 1 calc PR A 3
H28F H 0.4538 -0.1596 0.0174 0.071 Uiso 0.50 1 calc PR A 3
C29A C 0.45193(17) -0.2125(5) 0.3073(7) 0.0474(5) Uani 0.50 1 d P A 3
H29D H 0.4607 -0.2687 0.2409 0.071 Uiso 0.50 1 calc PR A 3
H29E H 0.4252 -0.2138 0.2996 0.071 Uiso 0.50 1 calc PR A 3
H29F H 0.4616 -0.2274 0.4115 0.071 Uiso 0.50 1 calc PR A 3
C30A C 0.50060(16) -0.0838(5) 0.2366(7) 0.0474(5) Uani 0.50 1 d P A 3
H30D H 0.5154 -0.0745 0.3331 0.071 Uiso 0.50 1 calc PR A 3
H30E H 0.5013 -0.0163 0.1776 0.071 Uiso 0.50 1 calc PR A 3
H30F H 0.5104 -0.1445 0.1809 0.071 Uiso 0.50 1 calc PR A 3

loop_
_atom_site_aniso_label
_atom_site_aniso_U_11
_atom_site_aniso_U_22
_atom_site_aniso_U_33
_atom_site_aniso_U_23
_atom_site_aniso_U_13
_atom_site_aniso_U_12
N1A 0.0243(8) 0.0260(8) 0.0213(8) 0.0010(6) 0.0024(6) -0.0002(6)
N3A 0.0240(8) 0.0259(8) 0.0238(8) -0.0001(6) 0.0026(6) 0.0001(6)
C2A 0.0216(8) 0.0284(9) 0.0200(9) -0.0005(7) 0.0017(7) -0.0010(7)
C7A 0.0251(9) 0.0311(10) 0.0292(11) 0.0056(8) 0.0042(8) 0.0013(7)
C23A 0.0244(9) 0.0377(11) 0.0240(10) 0.0039(8) 0.0008(7) 0.0035(8)
C5A 0.0233(8) 0.0263(9) 0.0244(10) -0.0029(7) 0.0018(7) 0.0004(7)
C10A 0.0363(11) 0.0285(10) 0.0299(11) 0.0031(8) 0.0084(9) 0.0030(8)
C8A 0.0290(10) 0.0381(11) 0.0282(11) 0.0045(9) 0.0088(8) 0.0043(8)
C6A 0.0216(8) 0.0291(9) 0.0222(9) 0.0006(7) 0.0016(7) 0.0010(7)
C18A 0.0233(9) 0.0333(10) 0.0212(9) -0.0010(8) 0.0007(7) 0.0039(7)
C11A 0.0296(9) 0.0314(10) 0.0249(10) 0.0008(8) 0.0082(8) 0.0014(8)
C9A 0.0316(10) 0.0315(10) 0.0281(11) -0.0014(8) 0.0066(8) 0.0043(8)
C19A 0.0357(11) 0.0333(11) 0.0266(11) -0.0034(8) 0.0005(8) 0.0040(8)
C12A 0.0323(10) 0.0256(9) 0.0229(10) -0.0021(7) 0.0011(8) 0.0027(7)
C20A 0.0443(12) 0.0422(12) 0.0277(12) -0.0065(9) 0.0011(9) 0.0138(10)
C4A 0.0247(9) 0.0274(9) 0.0243(10) -0.0024(7) 0.0009(7) 0.0000(7)
C17A 0.0335(11) 0.0352(11) 0.0301(11) -0.0008(9) 0.0018(8) 0.0041(9)
C22A 0.0274(10) 0.0520(14) 0.0280(11) 0.0092(10) 0.0058(8) 0.0083(9)
C16A 0.0384(12) 0.0389(12) 0.0376(13) -0.0045(10) -0.0029(10) 0.0114(10)
C13A 0.0354(11) 0.0297(10) 0.0327(12) 0.0004(8) 0.0035(9) -0.0004(8)
C21A 0.0377(12) 0.0599(15) 0.0240(11) 0.0009(10) 0.0064(9) 0.0195(11)
C15A 0.0535(14) 0.0293(11) 0.0377(13) -0.0002(9) -0.0085(11) 0.0087(10)
C14A 0.0518(14) 0.0302(11) 0.0371(13) 0.0048(9) -0.0006(11) -0.0040(10)
N1B 0.0266(8) 0.0253(8) 0.0208(8) 0.0004(6) 0.0013(6) -0.0005(6)
N3B 0.0252(8) 0.0257(8) 0.0249(9) -0.0009(6) 0.0011(6) -0.0010(6)
C6B 0.0235(9) 0.0283(9) 0.0225(10) 0.0002(7) 0.0017(7) -0.0015(7)
C7B 0.0264(9) 0.0303(10) 0.0280(10) 0.0062(8) -0.0020(8) -0.0015(8)
C12B 0.0296(9) 0.0257(9) 0.0238(10) -0.0019(7) 0.0033(7) 0.0002(7)
C2B 0.0234(8) 0.0272(9) 0.0224(10) 0.0001(7) 0.0021(7) 0.0006(7)
C11B 0.0311(10) 0.0302(10) 0.0220(10) 0.0017(8) -0.0040(8) -0.0014(8)
C18B 0.0247(9) 0.0302(10) 0.0240(10) -0.0022(8) 0.0036(7) -0.0023(7)
C5B 0.0237(8) 0.0258(9) 0.0252(10) -0.0023(7) 0.0022(7) -0.0007(7)
C10B 0.0376(11) 0.0277(10) 0.0274(11) 0.0040(8) -0.0034(8) -0.0028(8)
C17B 0.0302(10) 0.0308(10) 0.0312(11) 0.0010(8) 0.0002(8) -0.0014(8)
C8B 0.0301(10) 0.0362(11) 0.0269(11) 0.0056(8) -0.0042(8) -0.0033(8)
C19B 0.0269(9) 0.0324(10) 0.0252(10) -0.0003(8) 0.0018(8) -0.0013(8)
C9B 0.0317(10) 0.0313(10) 0.0253(10) 0.0000(8) -0.0027(8) -0.0050(8)
C14B 0.0309(10) 0.0332(11) 0.0391(12) -0.0010(9) 0.0038(9) -0.0060(8)
C20B 0.0282(10) 0.0418(12) 0.0258(11) 0.0027(9) 0.0001(8) -0.0020(8)
C13B 0.0284(10) 0.0310(10) 0.0302(11) 0.0004(8) 0.0014(8) -0.0003(8)
C4B 0.0237(8) 0.0260(9) 0.0242(10) -0.0019(7) 0.0020(7) 0.0001(7)
C21B 0.0343(11) 0.0457(13) 0.0238(11) -0.0037(9) -0.0008(8) -0.0067(9)
C23B 0.0336(10) 0.0316(10) 0.0262(11) -0.0031(8) 0.0014(8) -0.0010(8)
C16B 0.0402(12) 0.0303(11) 0.0363(12) 0.0042(9) 0.0014(9) 0.0016(9)
C22B 0.0419(12) 0.0343(11) 0.0288(11) -0.0068(9) 0.0027(9) -0.0060(9)
C15B 0.0412(12) 0.0273(10) 0.0364(12) 0.0012(9) 0.0072(9) -0.0050(9)
C24A 0.0488(14) 0.0361(12) 0.0557(17) -0.0116(11) 0.0244(12) 0.0025(10)
C24B 0.0522(15) 0.0340(12) 0.0464(15) -0.0093(10) -0.0191(12) -0.0017(11)
C27A 0.0538(14) 0.0442(11) 0.0459(13) -0.0030(10) 0.0136(10) 0.0130(10)
C25A 0.0538(14) 0.0442(11) 0.0459(13) -0.0030(10) 0.0136(10) 0.0130(10)
C27B 0.0486(12) 0.0412(10) 0.0399(12) -0.0049(9) -0.0025(9) -0.0107(9)
C26B 0.0486(12) 0.0412(10) 0.0399(12) -0.0049(9) -0.0025(9) -0.0107(9)
C26A 0.0538(14) 0.0442(11) 0.0459(13) -0.0030(10) 0.0136(10) 0.0130(10)
C25B 0.0486(12) 0.0412(10) 0.0399(12) -0.0049(9) -0.0025(9) -0.0107(9)
C30B 0.0486(12) 0.0412(10) 0.0399(12) -0.0049(9) -0.0025(9) -0.0107(9)
C29B 0.0486(12) 0.0412(10) 0.0399(12) -0.0049(9) -0.0025(9) -0.0107(9)
C28B 0.0486(12) 0.0412(10) 0.0399(12) -0.0049(9) -0.0025(9) -0.0107(9)
C28A 0.0538(14) 0.0442(11) 0.0459(13) -0.0030(10) 0.0136(10) 0.0130(10)
C29A 0.0538(14) 0.0442(11) 0.0459(13) -0.0030(10) 0.0136(10) 0.0130(10)
C30A 0.0538(14) 0.0442(11) 0.0459(13) -0.0030(10) 0.0136(10) 0.0130(10)

loop_
_atom_type_symbol
_atom_type_description
_atom_type_scat_dispersion_real
_atom_type_scat_dispersion_imag
_atom_type_scat_source
C C 0.0032 0.0015 'International Tables Vol C Tables 4.2.6.8 and 6.1.1.4'
H H 0.0000 0.0000 'International Tables Vol C Tables 4.2.6.8 and 6.1.1.4'
N N 0.0060 0.0030 'International Tables Vol C Tables 4.2.6.8 and 6.1.1.4'

loop_
_geom_angle_atom_site_label_1
_geom_angle_atom_site_label_2
_geom_angle_atom_site_label_3
_geom_angle
C2A N1A H1A 125.8
C2A N1A C5A 108.31(16)
C5A N1A H1A 125.8
C2A N3A C4A 105.52(16)
N1A C2A C6A 124.23(18)
N3A C2A N1A 111.10(17)
N3A C2A C6A 124.50(18)
C8A C7A H7A 119.8
C8A C7A C6A 120.48(19)
C6A C7A H7A 119.8
C18A C23A H23A 119.8
C22A C23A H23A 119.8
C22A C23A C18A 120.4(2)
N1A C5A C18A 121.02(18)
N1A C5A C4A 105.30(17)
C4A C5A C18A 133.59(19)
C11A C10A H10A 119.1
C11A C10A C9A 121.8(2)
C9A C10A H10A 119.1
C7A C8A H8A 119.3
C7A C8A C9A 121.4(2)
C9A C8A H8A 119.3
C7A C6A C2A 119.85(18)
C11A C6A C2A 121.36(18)
C11A C6A C7A 118.61(18)
C23A C18A C5A 120.28(19)
C23A C18A C19A 118.9(2)
C19A C18A C5A 120.69(19)
C10A C11A C6A 120.18(19)
C10A C11A H11A 119.9
C6A C11A H11A 119.9
C10A C9A C8A 117.38(19)
C10A C9A C24A 121.1(2)
C8A C9A C24A 121.5(2)
C18A C19A H19A 119.8
C20A C19A C18A 120.5(2)
C20A C19A H19A 119.8
C17A C12A C4A 120.68(19)
C13A C12A C4A 120.75(19)
C13A C12A C17A 118.5(2)
C19A C20A H20A 119.8
C19A C20A C21A 120.5(2)
C21A C20A H20A 119.8
N3A C4A C12A 120.61(18)
C5A C4A N3A 109.73(17)
C5A C4A C12A 129.52(18)
C12A C17A H17A 119.8
C16A C17A C12A 120.4(2)
C16A C17A H17A 119.8
C23A C22A H22A 120.0
C23A C22A C21A 120.0(2)
C21A C22A H22A 120.0
C17A C16A H16A 119.7
C15A C16A C17A 120.6(2)
C15A C16A H16A 119.7
C12A C13A H13A 119.6
C14A C13A C12A 120.8(2)
C14A C13A H13A 119.6
C20A C21A C22A 119.7(2)
C20A C21A H21A 120.2
C22A C21A H21A 120.2
C16A C15A H15A 120.3
C16A C15A C14A 119.5(2)
C14A C15A H15A 120.3
C13A C14A C15A 120.2(2)
C13A C14A H14A 119.9
C15A C14A H14A 119.9
C2B N1B H1B 126.1
C2B N1B C5B 107.79(16)
C5B N1B H1B 126.1
C2B N3B C4B 105.73(17)
C7B C6B C2B 119.53(18)
C7B C6B C11B 118.42(18)
C11B C6B C2B 121.90(18)
C6B C7B H7B 119.6
C8B C7B C6B 120.73(19)
C8B C7B H7B 119.6
C17B C12B C4B 119.41(18)
C13B C12B C17B 118.45(19)
C13B C12B C4B 122.01(19)
N1B C2B C6B 124.55(18)
N3B C2B N1B 111.30(17)
N3B C2B C6B 124.06(18)
C6B C11B H11B 119.8
C10B C11B C6B 120.45(19)
C10B C11B H11B 119.8
C19B C18B C5B 120.73(19)
C19B C18B C23B 118.75(19)
C23B C18B C5B 120.46(19)
N1B C5B C18B 120.72(18)
N1B C5B C4B 105.24(17)
C4B C5B C18B 133.98(19)
C11B C10B H10B 119.2
C11B C10B C9B 121.6(2)
C9B C10B H10B 119.2
C12B C17B H17B 119.6
C16B C17B C12B 120.8(2)
C16B C17B H17B 119.6
C7B C8B H8B 119.2
C7B C8B C9B 121.63(19)
C9B C8B H8B 119.2
C18B C19B H19B 119.7
C20B C19B C18B 120.6(2)
C20B C19B H19B 119.7
C10B C9B C8B 117.06(19)
C10B C9B C24B 121.5(2)
C8B C9B C24B 121.47(19)
C13B C14B H14B 119.8
C15B C14B H14B 119.8
C15B C14B C13B 120.4(2)
C19B C20B H20B 119.9
C21B C20B C19B 120.2(2)
C21B C20B H20B 119.9
C12B C13B H13B 119.7
C14B C13B C12B 120.7(2)
C14B C13B H13B 119.7
N3B C4B C12B 119.13(18)
N3B C4B C5B 109.92(17)
C5B C4B C12B 130.82(18)
C20B C21B H21B 120.2
C22B C21B C20B 119.7(2)
C22B C21B H21B 120.2
C18B C23B H23B 119.8
C22B C23B C18B 120.5(2)
C22B C23B H23B 119.8
C17B C16B H16B 120.0
C17B C16B C15B 120.0(2)
C15B C16B H16B 120.0
C21B C22B C23B 120.3(2)
C21B C22B H22B 119.9
C23B C22B H22B 119.9
C14B C15B C16B 119.7(2)
C14B C15B H15B 120.1
C16B C15B H15B 120.1
C9A C24A C27A 105.9(3)
C9A C24A C28A 98.3(2)
C27A C24A C28A 155.7(3)
C25A C24A C9A 116.2(3)
C25A C24A C27A 104.9(3)
C25A C24A C26A 111.2(4)
C25A C24A C28A 61.5(3)
C26A C24A C9A 111.2(3)
C26A C24A C27A 106.5(4)
C26A C24A C28A 64.9(3)
C29A C24A C9A 116.2(3)
C29A C24A C27A 72.6(4)
C29A C24A C25A 125.8(4)
C29A C24A C26A 34.3(3)
C29A C24A C28A 98.2(4)
C30A C24A C9A 112.5(3)
C30A C24A C27A 68.2(4)
C30A C24A C25A 39.7(3)
C30A C24A C26A 135.6(3)
C30A C24A C28A 101.2(4)
C30A C24A C29A 123.7(4)
C9B C24B C27B 105.4(3)
C9B C24B C29B 98.5(2)
C27B C24B C29B 156.0(3)
C26B C24B C9B 116.7(3)
C26B C24B C27B 103.2(3)
C26B C24B C25B 112.4(4)
C26B C24B C29B 63.4(3)
C25B C24B C9B 112.2(3)
C25B C24B C27B 105.5(3)
C25B C24B C29B 65.9(3)
C30B C24B C9B 112.9(3)
C30B C24B C27B 65.9(3)
C30B C24B C26B 39.9(3)
C30B C24B C25B 134.7(3)
C30B C24B C29B 103.3(3)
C30B C24B C28B 120.7(4)
C28B C24B C9B 115.6(3)
C28B C24B C27B 70.0(3)
C28B C24B C26B 127.1(3)
C28B C24B C25B 36.2(3)
C28B C24B C29B 101.3(3)
C24A C27A H27D 109.5
C24A C27A H27E 109.5
C24A C27A H27F 109.5
C24A C25A H25D 109.5
C24A C25A H25E 109.5
C24A C25A H25F 109.5
C24B C27B H27A 109.5
C24B C27B H27B 109.5
C24B C27B H27C 109.5
H27A C27B H27B 109.5
H27A C27B H27C 109.5
H27B C27B H27C 109.5
C24B C26B H26A 109.5
C24B C26B H26B 109.5
C24B C26B H26C 109.5
H26A C26B H26B 109.5
H26A C26B H26C 109.5
H26B C26B H26C 109.5
C24A C26A H26D 109.5
C24A C26A H26E 109.5
C24A C26A H26F 109.5
C24B C25B H25A 109.5
C24B C25B H25B 109.5
C24B C25B H25C 109.5
H25A C25B H25B 109.5
H25A C25B H25C 109.5
H25B C25B H25C 109.5
C24B C30B H30A 109.5
C24B C30B H30B 109.5
C24B C30B H30C 109.5
C24B C29B H29A 109.5
C24B C29B H29B 109.5
C24B C29B H29C 109.5
C24B C28B H28A 109.5
C24B C28B H28B 109.5
C24B C28B H28C 109.5
C24A C28A H28D 109.5
C24A C28A H28E 109.5
C24A C28A H28F 109.5
C24A C29A H29D 109.5
C24A C29A H29E 109.5
C24A C29A H29F 109.5
C24A C30A H30D 109.5
C24A C30A H30E 109.5
C24A C30A H30F 109.5

loop_
_geom_bond_atom_site_label_1
_geom_bond_atom_site_label_2
_geom_bond_distance
N1A H1A 0.8800
N1A C2A 1.348(3)
N1A C5A 1.375(2)
N3A C2A 1.333(3)
N3A C4A 1.385(3)
C2A C6A 1.462(3)
C7A H7A 0.9500
C7A C8A 1.387(3)
C7A C6A 1.395(3)
C23A H23A 0.9500
C23A C18A 1.396(3)
C23A C22A 1.389(3)
C5A C18A 1.469(3)
C5A C4A 1.380(3)
C10A H10A 0.9500
C10A C11A 1.389(3)
C10A C9A 1.390(3)
C8A H8A 0.9500
C8A C9A 1.397(3)
C6A C11A 1.393(3)
C18A C19A 1.395(3)
C11A H11A 0.9500
C9A C24A 1.527(3)
C19A H19A 0.9500
C19A C20A 1.381(3)
C12A C4A 1.474(3)
C12A C17A 1.401(3)
C12A C13A 1.395(3)
C20A H20A 0.9500
C20A C21A 1.382(4)
C17A H17A 0.9500
C17A C16A 1.386(3)
C22A H22A 0.9500
C22A C21A 1.390(4)
C16A H16A 0.9500
C16A C15A 1.383(4)
C13A H13A 0.9500
C13A C14A 1.386(3)
C21A H21A 0.9500
C15A H15A 0.9500
C15A C14A 1.392(4)
C14A H14A 0.9500
N1B H1B 0.8800
N1B C2B 1.356(3)
N1B C5B 1.382(2)
N3B C2B 1.328(3)
N3B C4B 1.381(2)
C6B C7B 1.394(3)
C6B C2B 1.463(3)
C6B C11B 1.394(3)
C7B H7B 0.9500
C7B C8B 1.383(3)
C12B C17B 1.397(3)
C12B C13B 1.397(3)
C12B C4B 1.474(3)
C11B H11B 0.9500
C11B C10B 1.389(3)
C18B C5B 1.468(3)
C18B C19B 1.395(3)
C18B C23B 1.399(3)
C5B C4B 1.382(3)
C10B H10B 0.9500
C10B C9B 1.398(3)
C17B H17B 0.9500
C17B C16B 1.391(3)
C8B H8B 0.9500
C8B C9B 1.400(3)
C19B H19B 0.9500
C19B C20B 1.392(3)
C9B C24B 1.524(3)
C14B H14B 0.9500
C14B C13B 1.389(3)
C14B C15B 1.382(3)
C20B H20B 0.9500
C20B C21B 1.388(3)
C13B H13B 0.9500
C21B H21B 0.9500
C21B C22B 1.387(3)
C23B H23B 0.9500
C23B C22B 1.391(3)
C16B H16B 0.9500
C16B C15B 1.392(3)
C22B H22B 0.9500
C15B H15B 0.9500
C24A C27A 1.646(7)
C24A C25A 1.487(6)
C24A C26A 1.517(7)
C24A C28A 1.758(7)
C24A C29A 1.428(6)
C24A C30A 1.418(6)
C24B C27B 1.673(6)
C24B C26B 1.488(6)
C24B C25B 1.490(6)
C24B C30B 1.421(6)
C24B C29B 1.756(6)
C24B C28B 1.443(6)
C27A H27D 0.9800
C27A H27E 0.9800
C27A H27F 0.9800
C25A H25D 0.9800
C25A H25E 0.9800
C25A H25F 0.9800
C27B H27A 0.9800
C27B H27B 0.9800
C27B H27C 0.9800
C26B H26A 0.9800
C26B H26B 0.9800
C26B H26C 0.9800
C26A H26D 0.9800
C26A H26E 0.9800
C26A H26F 0.9800
C25B H25A 0.9800
C25B H25B 0.9800
C25B H25C 0.9800
C30B H30A 0.9800
C30B H30B 0.9800
C30B H30C 0.9800
C29B H29A 0.9800
C29B H29B 0.9800
C29B H29C 0.9800
C28B H28A 0.9800
C28B H28B 0.9800
C28B H28C 0.9800
C28A H28D 0.9800
C28A H28E 0.9800
C28A H28F 0.9800
C29A H29D 0.9800
C29A H29E 0.9800
C29A H29F 0.9800
C30A H30D 0.9800
C30A H30E 0.9800
C30A H30F 0.9800
